data_7230232
loop_
_publ_author_name
'An, Yan-Yan'
'Lu, Li-Ping'
'Feng, Si-Si'
'Zhu, Miao-Li'

_publ_section_title
;
 Efficient pure white light emission based on a three-component
 La:Eu,Tb-doped luminescent lanthanide metal--organic framework
;
_journal_issue 14
_journal_name_full CrystEngComm
_journal_page_first 2043
_journal_paper_doi 10.1039/C8CE00008E
_journal_volume 20
_journal_year 2018
_chemical_formula_moiety '[Nd2(C16H9O7)2(C3H7ON)1.2(H2O)1.4(CHOOH)1.4]??3.6H2O'
_chemical_formula_sum 'C37 H39.2 N1.2 Nd2 O23'
_chemical_formula_weight 1157.17
_space_group_crystal_system monoclinic
_space_group_IT_number 15
_space_group_name_Hall '-C 2yc'
_space_group_name_H-M_alt 'C 1 2/c 1'
_symmetry_space_group_name_Hall '-C 2yc'
_symmetry_space_group_name_H-M 'C 1 2/c 1'
_atom_sites_solution_hydrogens mixed
_audit_creation_method SHELXL-2016/6
_audit_update_record
;
2018-02-11 deposited with the CCDC.
2018-03-02 downloaded from the CCDC.
;
_cell_angle_alpha 90
_cell_angle_beta 97.985(2)
_cell_angle_gamma 90
_cell_formula_units_Z 4
_cell_length_a 28.560(2)
_cell_length_b 14.3583(11)
_cell_length_c 13.7162(11)
_cell_measurement_reflns_used 9759
_cell_measurement_temperature 298(2)
_cell_measurement_theta_max 27.04
_cell_measurement_theta_min 2.59
_cell_volume 5570.1(7)
_computing_structure_refinement 'SHELXL-2016/6 (Sheldrick, 2016)'
_computing_structure_solution 'SHELXT 2014/5 (Sheldrick, 2014)'
_diffrn_ambient_temperature 298(2)
_diffrn_measured_fraction_theta_full 0.998
_diffrn_measured_fraction_theta_max 0.992
_diffrn_measurement_device_type 'Bruker APEX-II CCD'
_diffrn_radiation_type MoK\a
_diffrn_radiation_wavelength 0.71073
_diffrn_reflns_av_R_equivalents 0.0693
_diffrn_reflns_av_unetI/netI 0.0426
_diffrn_reflns_Laue_measured_fraction_full 0.998
_diffrn_reflns_Laue_measured_fraction_max 0.992
_diffrn_reflns_limit_h_max 35
_diffrn_reflns_limit_h_min -35
_diffrn_reflns_limit_k_max 17
_diffrn_reflns_limit_k_min -17
_diffrn_reflns_limit_l_max 17
_diffrn_reflns_limit_l_min -17
_diffrn_reflns_number 56284
_diffrn_reflns_point_group_measured_fraction_full 0.998
_diffrn_reflns_point_group_measured_fraction_max 0.992
_diffrn_reflns_theta_full 25.242
_diffrn_reflns_theta_max 26.494
_diffrn_reflns_theta_min 2.584
_exptl_absorpt_coefficient_mu 1.912
_exptl_crystal_colour purple
_exptl_crystal_density_diffrn 1.380
_exptl_crystal_description block
_exptl_crystal_F_000 2294
_exptl_crystal_size_max 0.050
_exptl_crystal_size_mid 0.050
_exptl_crystal_size_min 0.050
_refine_diff_density_max 1.350
_refine_diff_density_min -0.672
_refine_diff_density_rms 0.137
_refine_ls_extinction_method none
_refine_ls_goodness_of_fit_ref 1.068
_refine_ls_hydrogen_treatment constr
_refine_ls_matrix_type full
_refine_ls_number_parameters 299
_refine_ls_number_reflns 5711
_refine_ls_number_restraints 70
_refine_ls_restrained_S_all 1.093
_refine_ls_R_factor_all 0.0622
_refine_ls_R_factor_gt 0.0414
_refine_ls_shift/su_max 0.022
_refine_ls_shift/su_mean 0.001
_refine_ls_structure_factor_coef Fsqd
_refine_ls_weighting_details 'w=1/[\s^2^(Fo^2^)+(0.0482P)^2^+50.4587P] where P=(Fo^2^+2Fc^2^)/3'
_refine_ls_weighting_scheme calc
_refine_ls_wR_factor_gt 0.1057
_refine_ls_wR_factor_ref 0.1138
_reflns_Friedel_coverage 0.000
_reflns_number_gt 4440
_reflns_number_total 5711
_reflns_threshold_expression 'I > 2\s(I)'
_cod_data_source_file c8ce00008e2.cif
_cod_data_source_block 9R-Nd-RT2
_cod_depositor_comments 'Adding full bibliography for 7230226--7230238.cif.'
_cod_original_cell_volume 5570.2(8)
_cod_original_formula_sum 'C37 H39.20 N1.20 Nd2 O23'
_cod_database_code 7230232
_shelx_shelxl_version_number 2016/6
_shelx_space_group_comment
;
The symmetry employed for this shelxl refinement is uniquely defined
by the following loop, which should always be used as a source of
symmetry information in preference to the above space-group names.
They are only intended as comments.
;
_shelx_estimated_absorpt_t_min 0.910
_shelx_estimated_absorpt_t_max 0.910

loop_
_space_group_symop_operation_xyz
'x, y, z'
'-x, y, -z+1/2'
'x+1/2, y+1/2, z'
'-x+1/2, y+1/2, -z+1/2'
'-x, -y, -z'
'x, -y, z-1/2'
'-x+1/2, -y+1/2, -z'
'x+1/2, -y+1/2, z-1/2'

loop_
_atom_site_label
_atom_site_type_symbol
_atom_site_fract_x
_atom_site_fract_y
_atom_site_fract_z
_atom_site_U_iso_or_equiv
_atom_site_adp_type
_atom_site_occupancy
_atom_site_site_symmetry_order
_atom_site_calc_flag
_atom_site_refinement_flags_posn
_atom_site_refinement_flags_adp
_atom_site_refinement_flags_occupancy
_atom_site_disorder_assembly
_atom_site_disorder_group
Nd1 Nd 0.68253(2) 0.20905(2) 0.46010(2) 0.01972(10) Uani 1 1 d . . . . .
O1 O 0.73180(14) 0.3369(3) 0.4467(3) 0.0356(10) Uani 1 1 d . . . . .
O2 O 0.79369(15) 0.4244(3) 0.4341(4) 0.0436(11) Uani 1 1 d . . . . .
O3 O 0.76559(14) 0.6492(3) 0.1462(3) 0.0414(11) Uani 1 1 d . . . . .
O4 O 0.69560(15) 0.7218(3) 0.1183(3) 0.0385(10) Uani 1 1 d . . . . .
O5 O 0.57735(17) 0.6441(4) 0.3509(4) 0.0629(15) Uani 1 1 d . U . . .
O6 O 0.39170(16) 0.8231(3) 0.4779(4) 0.0494(12) Uani 1 1 d . . . . .
O7 O 0.38260(16) 0.6793(4) 0.5255(4) 0.0530(13) Uani 1 1 d . . . . .
C1 C 0.7179(2) 0.4794(4) 0.3591(5) 0.0327(13) Uani 1 1 d . . . . .
C2 C 0.6711(2) 0.4841(4) 0.3725(5) 0.0376(15) Uani 1 1 d . . . . .
H2 H 0.659523 0.444577 0.417273 0.045 Uiso 1 1 calc R U . . .
C3 C 0.6409(2) 0.5481(4) 0.3191(5) 0.0375(15) Uani 1 1 d . . . . .
C4 C 0.6580(2) 0.6053(4) 0.2505(5) 0.0360(14) Uani 1 1 d . . . . .
H4 H 0.637733 0.646515 0.213183 0.043 Uiso 1 1 calc R U . . .
C5 C 0.7054(2) 0.6010(4) 0.2373(4) 0.0311(13) Uani 1 1 d . . . . .
C6 C 0.7353(2) 0.5392(4) 0.2924(4) 0.0342(14) Uani 1 1 d . . . . .
H6 H 0.767185 0.537520 0.285025 0.041 Uiso 1 1 calc R U . . .
C7 C 0.7499(2) 0.4095(4) 0.4162(5) 0.0333(14) Uani 1 1 d . . . . .
C8 C 0.7237(2) 0.6626(4) 0.1607(4) 0.0315(13) Uani 1 1 d . . . . .
C9 C 0.5895(2) 0.5509(5) 0.3342(6) 0.0458(17) Uani 1 1 d . U . . .
H9A H 0.569743 0.526893 0.276435 0.055 Uiso 1 1 calc R U . . .
H9B H 0.584594 0.512698 0.390281 0.055 Uiso 1 1 calc R U . . .
C10 C 0.5342(2) 0.6616(5) 0.3813(6) 0.053(2) Uani 1 1 d . . . . .
C11 C 0.5230(3) 0.7524(6) 0.3891(7) 0.072(2) Uani 1 1 d . U . . .
H11 H 0.543453 0.797847 0.371245 0.086 Uiso 1 1 calc R U . . .
C12 C 0.4812(3) 0.7792(6) 0.4237(7) 0.070(2) Uani 1 1 d . U . . .
H12 H 0.474349 0.842045 0.430226 0.084 Uiso 1 1 calc R U . . .
C13 C 0.4501(2) 0.7125(5) 0.4481(5) 0.0450(17) Uani 1 1 d . . . . .
C14 C 0.4611(2) 0.6206(5) 0.4361(6) 0.0491(18) Uani 1 1 d . . . . .
H14 H 0.440179 0.574922 0.451392 0.059 Uiso 1 1 calc R U . . .
C15 C 0.5027(2) 0.5941(5) 0.4018(6) 0.0477(18) Uani 1 1 d . . . . .
H15 H 0.509187 0.531469 0.392737 0.057 Uiso 1 1 calc R U . . .
C16 C 0.4056(2) 0.7402(5) 0.4855(5) 0.0395(15) Uani 1 1 d . . . . .
O8 O 0.6537(2) 0.2667(5) 0.2949(4) 0.0756(18) Uani 0.6 1 d . . P A 1
N1 N 0.6557(6) 0.2843(12) 0.1312(11) 0.107(5) Uani 0.6 1 d D U P A 1
C17 C 0.6609(6) 0.2390(13) 0.2165(11) 0.078(4) Uani 0.6 1 d . U P A 1
H17 H 0.671507 0.177921 0.214750 0.093 Uiso 0.6 1 calc R U P A 1
C18 C 0.6547(13) 0.222(2) 0.037(2) 0.213(15) Uani 0.6 1 d D U P A 1
H18A H 0.638900 0.164399 0.046589 0.320 Uiso 0.6 1 d R U P A 1
H18B H 0.686509 0.209325 0.025548 0.320 Uiso 0.6 1 d R U P A 1
H18C H 0.638146 0.254108 -0.018759 0.320 Uiso 0.6 1 d R U P A 1
C19 C 0.6345(8) 0.3764(14) 0.1212(17) 0.137(8) Uani 0.6 1 d D U P A 1
H19A H 0.604127 0.373563 0.143349 0.205 Uiso 0.6 1 d R U P A 1
H19B H 0.630752 0.395106 0.053376 0.205 Uiso 0.6 1 d R U P A 1
H19C H 0.654067 0.420867 0.160241 0.205 Uiso 0.6 1 d R U P A 1
O9 O 0.6449(2) 0.0779(4) 0.3717(4) 0.0731(17) Uani 0.7 1 d D U P A 1
C20 C 0.6583(4) -0.0008(6) 0.3590(8) 0.060(3) Uani 0.7 1 d D U P A 1
H20 H 0.685038 -0.020921 0.399974 0.072 Uiso 0.7 1 calc R U P A 1
O10 O 0.6390(4) -0.0595(8) 0.2942(8) 0.111(4) Uani 0.7 1 d D U P A 1
O8A O 0.6537(2) 0.2667(5) 0.2949(4) 0.0756(18) Uani 0.4 1 d . . P A 2
O9A O 0.6449(2) 0.0779(4) 0.3717(4) 0.0731(17) Uani 0.3 1 d . . P A 2
O11 O 0.6569(7) -0.1500(14) 0.2883(14) 0.069(5) Uiso 0.3 1 d . . P B 2
O12 O 0.4426(6) 0.0040(13) 0.5223(13) 0.282(8) Uiso 1 1 d . . . . .
O13 O 0.500000 0.767(2) 0.750000 0.351(16) Uiso 1 2 d S . P . .

loop_
_atom_site_aniso_label
_atom_site_aniso_U_11
_atom_site_aniso_U_22
_atom_site_aniso_U_33
_atom_site_aniso_U_23
_atom_site_aniso_U_13
_atom_site_aniso_U_12
Nd1 0.01480(15) 0.01985(15) 0.02600(16) -0.00214(13) 0.00805(10) 0.00203(12)
O1 0.037(2) 0.028(2) 0.043(3) 0.0095(19) 0.012(2) 0.0002(18)
O2 0.030(2) 0.038(2) 0.063(3) 0.011(2) 0.008(2) 0.0024(19)
O3 0.030(2) 0.051(3) 0.047(3) 0.017(2) 0.017(2) 0.003(2)
O4 0.038(2) 0.039(2) 0.042(3) 0.014(2) 0.017(2) 0.0064(19)
O5 0.041(3) 0.049(3) 0.108(4) 0.012(3) 0.042(3) 0.010(2)
O6 0.036(3) 0.041(3) 0.077(4) 0.002(2) 0.027(2) 0.006(2)
O7 0.035(3) 0.056(3) 0.074(4) 0.019(3) 0.028(3) 0.010(2)
C1 0.031(3) 0.029(3) 0.040(3) 0.004(3) 0.014(3) 0.005(2)
C2 0.039(3) 0.032(3) 0.047(4) 0.013(3) 0.021(3) 0.005(3)
C3 0.029(3) 0.036(3) 0.051(4) 0.007(3) 0.021(3) 0.006(3)
C4 0.032(3) 0.033(3) 0.047(4) 0.012(3) 0.016(3) 0.006(3)
C5 0.028(3) 0.030(3) 0.038(3) 0.006(3) 0.014(3) 0.002(2)
C6 0.026(3) 0.036(3) 0.044(4) 0.006(3) 0.015(3) 0.002(3)
C7 0.036(3) 0.025(3) 0.042(4) 0.001(3) 0.019(3) 0.003(3)
C8 0.027(3) 0.031(3) 0.038(3) 0.006(3) 0.009(3) 0.002(3)
C9 0.031(3) 0.044(4) 0.066(4) 0.012(3) 0.022(3) 0.007(3)
C10 0.035(4) 0.044(4) 0.086(6) 0.011(4) 0.031(4) 0.010(3)
C11 0.055(4) 0.055(4) 0.115(6) 0.009(5) 0.044(5) -0.004(4)
C12 0.052(4) 0.047(4) 0.119(6) 0.007(4) 0.043(4) 0.004(3)
C13 0.028(3) 0.049(4) 0.062(5) 0.006(4) 0.022(3) 0.007(3)
C14 0.035(4) 0.044(4) 0.073(5) 0.013(4) 0.024(3) 0.005(3)
C15 0.039(4) 0.039(4) 0.070(5) 0.007(3) 0.025(4) 0.008(3)
C16 0.026(3) 0.045(4) 0.050(4) 0.005(3) 0.012(3) 0.005(3)
O8 0.082(4) 0.091(5) 0.050(3) -0.008(3) -0.004(3) 0.032(4)
N1 0.119(9) 0.138(9) 0.060(7) -0.001(7) 0.002(7) 0.024(7)
C17 0.082(8) 0.100(8) 0.048(7) 0.002(7) 0.000(6) 0.032(7)
C18 0.214(16) 0.215(16) 0.211(16) -0.002(4) 0.030(5) 0.002(4)
C19 0.141(9) 0.135(9) 0.133(9) -0.003(4) 0.017(4) -0.001(4)
O9 0.063(3) 0.075(4) 0.085(4) -0.029(3) 0.024(3) -0.026(3)
C20 0.084(7) 0.038(5) 0.064(6) -0.027(5) 0.034(5) -0.016(5)
O10 0.119(5) 0.107(5) 0.114(5) -0.011(4) 0.036(4) -0.009(4)
O8A 0.082(4) 0.091(5) 0.050(3) -0.008(3) -0.004(3) 0.032(4)
O9A 0.063(3) 0.075(4) 0.085(4) -0.029(3) 0.024(3) -0.026(3)

loop_
_atom_type_symbol
_atom_type_description
_atom_type_scat_dispersion_real
_atom_type_scat_dispersion_imag
_atom_type_scat_source
C C 0.0033 0.0016 'International Tables Vol C Tables 4.2.6.8 and 6.1.1.4'
H H 0.0000 0.0000 'International Tables Vol C Tables 4.2.6.8 and 6.1.1.4'
N N 0.0061 0.0033 'International Tables Vol C Tables 4.2.6.8 and 6.1.1.4'
O O 0.0106 0.0060 'International Tables Vol C Tables 4.2.6.8 and 6.1.1.4'
Nd Nd -0.1943 3.0179 'International Tables Vol C Tables 4.2.6.8 and 6.1.1.4'

loop_
_geom_angle_atom_site_label_1
_geom_angle_atom_site_label_2
_geom_angle_atom_site_label_3
_geom_angle
_geom_angle_site_symmetry_1
_geom_angle_site_symmetry_3
O1 Nd1 O4 73.90(15) . 6_566
O1 Nd1 O3 78.59(15) . 4_645
O4 Nd1 O3 132.89(15) 6_566 4_645
O1 Nd1 O9 143.70(18) . .
O4 Nd1 O9 142.27(17) 6_566 .
O3 Nd1 O9 71.45(17) 4_645 .
O1 Nd1 O9A 143.70(18) . .
O4 Nd1 O9A 142.27(17) 6_566 .
O3 Nd1 O9A 71.45(17) 4_645 .
O1 Nd1 O6 137.70(15) . 5_666
O4 Nd1 O6 78.09(16) 6_566 5_666
O3 Nd1 O6 142.38(16) 4_645 5_666
O9 Nd1 O6 71.25(18) . 5_666
O1 Nd1 O2 122.85(14) . 7_656
O4 Nd1 O2 77.81(16) 6_566 7_656
O3 Nd1 O2 86.30(16) 4_645 7_656
O9 Nd1 O2 75.7(2) . 7_656
O6 Nd1 O2 80.08(15) 5_666 7_656
O1 Nd1 O8 77.9(2) . .
O4 Nd1 O8 134.21(18) 6_566 .
O3 Nd1 O8 73.30(18) 4_645 .
O9 Nd1 O8 74.3(2) . .
O6 Nd1 O8 100.9(2) 5_666 .
O2 Nd1 O8 147.80(19) 7_656 .
O1 Nd1 O8A 77.9(2) . .
O4 Nd1 O8A 134.21(18) 6_566 .
O3 Nd1 O8A 73.30(18) 4_645 .
O9A Nd1 O8A 74.3(2) . .
O6 Nd1 O8A 100.9(2) 5_666 .
O2 Nd1 O8A 147.80(19) 7_656 .
O1 Nd1 O7 88.00(15) . 5_666
O4 Nd1 O7 71.39(17) 6_566 5_666
O3 Nd1 O7 144.97(16) 4_645 5_666
O9 Nd1 O7 104.94(19) . 5_666
O6 Nd1 O7 52.90(15) 5_666 5_666
O2 Nd1 O7 127.48(15) 7_656 5_666
O8 Nd1 O7 72.29(18) . 5_666
O1 Nd1 O1 73.18(15) . 7_656
O4 Nd1 O1 69.44(14) 6_566 7_656
O3 Nd1 O1 66.33(14) 4_645 7_656
O9 Nd1 O1 111.20(18) . 7_656
O6 Nd1 O1 124.63(15) 5_666 7_656
O2 Nd1 O1 50.49(13) 7_656 7_656
O8 Nd1 O1 133.85(18) . 7_656
O7 Nd1 O1 139.86(16) 5_666 7_656
O1 Nd1 C16 112.80(17) . 5_666
O4 Nd1 C16 71.45(18) 6_566 5_666
O3 Nd1 C16 155.61(18) 4_645 5_666
O9 Nd1 C16 89.0(2) . 5_666
O9A Nd1 C16 89.0(2) . 5_666
O6 Nd1 C16 26.36(17) 5_666 5_666
O2 Nd1 C16 103.32(17) 7_656 5_666
O8 Nd1 C16 87.7(2) . 5_666
O8A Nd1 C16 87.7(2) . 5_666
O7 Nd1 C16 26.62(17) 5_666 5_666
O1 Nd1 C16 136.62(16) 7_656 5_666
C7 O1 Nd1 162.8(4) . .
C7 O1 Nd1 88.4(4) . 7_656
Nd1 O1 Nd1 106.82(15) . 7_656
C7 O2 Nd1 99.7(4) . 7_656
C8 O3 Nd1 136.9(4) . 4_655
C8 O4 Nd1 135.8(4) . 6_565
C10 O5 C9 118.3(5) . .
C16 O6 Nd1 94.1(4) . 5_666
C16 O7 Nd1 91.6(4) . 5_666
C2 C1 C6 119.9(6) . .
C2 C1 C7 119.7(5) . .
C6 C1 C7 120.4(5) . .
C1 C2 C3 120.2(5) . .
C1 C2 H2 119.9 . .
C3 C2 H2 119.9 . .
C4 C3 C2 119.8(5) . .
C4 C3 C9 121.1(6) . .
C2 C3 C9 119.0(6) . .
C3 C4 C5 120.1(6) . .
C3 C4 H4 120.0 . .
C5 C4 H4 120.0 . .
C6 C5 C4 119.8(5) . .
C6 C5 C8 120.3(5) . .
C4 C5 C8 119.9(5) . .
C5 C6 C1 120.3(5) . .
C5 C6 H6 119.9 . .
C1 C6 H6 119.9 . .
O2 C7 O1 121.2(6) . .
O2 C7 C1 120.3(5) . .
O1 C7 C1 118.5(5) . .
O2 C7 Nd1 55.2(3) . 7_656
O1 C7 Nd1 66.1(3) . 7_656
C1 C7 Nd1 173.6(4) . 7_656
O4 C8 O3 126.4(5) . .
O4 C8 C5 117.1(5) . .
O3 C8 C5 116.6(5) . .
O5 C9 C3 108.2(5) . .
O5 C9 H9A 110.1 . .
C3 C9 H9A 110.1 . .
O5 C9 H9B 110.1 . .
C3 C9 H9B 110.1 . .
H9A C9 H9B 108.4 . .
C11 C10 O5 115.6(6) . .
C11 C10 C15 119.7(6) . .
O5 C10 C15 124.7(6) . .
C10 C11 C12 121.0(7) . .
C10 C11 H11 119.5 . .
C12 C11 H11 119.5 . .
C13 C12 C11 120.0(7) . .
C13 C12 H12 120.0 . .
C11 C12 H12 120.0 . .
C14 C13 C12 118.3(6) . .
C14 C13 C16 121.3(6) . .
C12 C13 C16 120.5(6) . .
C13 C14 C15 121.6(6) . .
C13 C14 H14 119.2 . .
C15 C14 H14 119.2 . .
C10 C15 C14 119.3(6) . .
C10 C15 H15 120.3 . .
C14 C15 H15 120.3 . .
O6 C16 O7 121.1(6) . .
O6 C16 C13 120.0(6) . .
O7 C16 C13 118.9(6) . .
O6 C16 Nd1 59.5(3) . 5_666
O7 C16 Nd1 61.8(3) . 5_666
C13 C16 Nd1 175.1(5) . 5_666
C17 O8 Nd1 130.2(9) . .
C17 N1 C19 121.5(17) . .
C17 N1 C18 115.7(19) . .
C19 N1 C18 118.8(19) . .
O8 C17 N1 128.3(16) . .
O8 C17 H17 115.9 . .
N1 C17 H17 115.8 . .
N1 C18 H18A 109.4 . .
N1 C18 H18B 109.6 . .
H18A C18 H18B 109.5 . .
N1 C18 H18C 109.4 . .
H18A C18 H18C 109.5 . .
H18B C18 H18C 109.5 . .
N1 C19 H19A 108.2 . .
N1 C19 H19B 109.6 . .
H19A C19 H19B 109.5 . .
N1 C19 H19C 110.6 . .
H19A C19 H19C 109.5 . .
H19B C19 H19C 109.5 . .
C20 O9 Nd1 132.3(7) . .
O9 C20 O10 126.5(12) . .
O9 C20 H20 116.8 . .
O10 C20 H20 116.8 . .

loop_
_geom_bond_atom_site_label_1
_geom_bond_atom_site_label_2
_geom_bond_distance
_geom_bond_site_symmetry_2
Nd1 O1 2.335(4) .
Nd1 O4 2.369(4) 6_566
Nd1 O3 2.379(4) 4_645
Nd1 O9 2.410(5) .
Nd1 O9A 2.410(5) .
Nd1 O6 2.435(4) 5_666
Nd1 O2 2.443(4) 7_656
Nd1 O8 2.446(6) .
Nd1 O8A 2.446(6) .
Nd1 O7 2.485(5) 5_666
Nd1 O1 2.681(4) 7_656
Nd1 C16 2.818(6) 5_666
O1 C7 1.262(7) .
O2 C7 1.258(7) .
O3 C8 1.255(7) .
O4 C8 1.255(7) .
O5 C10 1.377(7) .
O5 C9 1.408(8) .
O6 C16 1.254(8) .
O7 C16 1.263(8) .
C1 C2 1.377(8) .
C1 C6 1.396(8) .
C1 C7 1.502(8) .
C2 C3 1.396(8) .
C2 H2 0.9300 .
C3 C4 1.387(8) .
C3 C9 1.514(8) .
C4 C5 1.391(8) .
C4 H4 0.9300 .
C5 C6 1.382(8) .
C5 C8 1.521(8) .
C6 H6 0.9300 .
C9 H9A 0.9700 .
C9 H9B 0.9700 .
C10 C11 1.350(11) .
C10 C15 1.378(9) .
C11 C12 1.400(10) .
C11 H11 0.9300 .
C12 C13 1.380(10) .
C12 H12 0.9300 .
C13 C14 1.370(9) .
C13 C16 1.489(8) .
C14 C15 1.392(9) .
C14 H14 0.9300 .
C15 H15 0.9300 .
O8 C17 1.190(16) .
N1 C17 1.33(2) .
N1 C19 1.453(16) .
N1 C18 1.569(18) .
C17 H17 0.9300 .
C18 H18A 0.9600 .
C18 H18B 0.9599 .
C18 H18C 0.9600 .
C19 H19A 0.9600 .
C19 H19B 0.9600 .
C19 H19C 0.9600 .
O9 C20 1.214(8) .
C20 O10 1.291(8) .
C20 H20 0.9300 .

loop_
_geom_torsion_atom_site_label_1
_geom_torsion_atom_site_label_2
_geom_torsion_atom_site_label_3
_geom_torsion_atom_site_label_4
_geom_torsion
_geom_torsion_site_symmetry_1
_geom_torsion_site_symmetry_4
C6 C1 C2 C3 0.5(10) . .
C7 C1 C2 C3 -179.3(6) . .
C1 C2 C3 C4 1.7(10) . .
C1 C2 C3 C9 179.1(6) . .
C2 C3 C4 C5 -2.2(10) . .
C9 C3 C4 C5 -179.5(6) . .
C3 C4 C5 C6 0.4(10) . .
C3 C4 C5 C8 178.9(6) . .
C4 C5 C6 C1 1.8(9) . .
C8 C5 C6 C1 -176.7(6) . .
C2 C1 C6 C5 -2.2(10) . .
C7 C1 C6 C5 177.6(6) . .
Nd1 O2 C7 O1 -4.3(7) 7_656 .
Nd1 O2 C7 C1 174.5(5) 7_656 .
Nd1 O1 C7 O2 -148.9(10) . .
Nd1 O1 C7 O2 3.9(6) 7_656 .
Nd1 O1 C7 C1 32.2(16) . .
Nd1 O1 C7 C1 -175.0(5) 7_656 .
Nd1 O1 C7 Nd1 -152.8(13) . 7_656
C2 C1 C7 O2 -153.7(6) . .
C6 C1 C7 O2 26.4(9) . .
C2 C1 C7 O1 25.2(9) . .
C6 C1 C7 O1 -154.7(6) . .
Nd1 O4 C8 O3 32.3(10) 6_565 .
Nd1 O4 C8 C5 -147.8(4) 6_565 .
Nd1 O3 C8 O4 -2.9(11) 4_655 .
Nd1 O3 C8 C5 177.2(4) 4_655 .
C6 C5 C8 O4 -175.0(6) . .
C4 C5 C8 O4 6.5(9) . .
C6 C5 C8 O3 4.9(9) . .
C4 C5 C8 O3 -173.6(6) . .
C10 O5 C9 C3 -170.4(6) . .
C4 C3 C9 O5 -52.4(9) . .
C2 C3 C9 O5 130.2(7) . .
C9 O5 C10 C11 -175.3(8) . .
C9 O5 C10 C15 3.6(12) . .
O5 C10 C11 C12 -177.0(9) . .
C15 C10 C11 C12 4.1(15) . .
C10 C11 C12 C13 -1.6(15) . .
C11 C12 C13 C14 -0.9(14) . .
C11 C12 C13 C16 179.6(8) . .
C12 C13 C14 C15 0.9(13) . .
C16 C13 C14 C15 -179.6(7) . .
C11 C10 C15 C14 -4.0(13) . .
O5 C10 C15 C14 177.2(8) . .
C13 C14 C15 C10 1.5(12) . .
Nd1 O6 C16 O7 -6.3(7) 5_666 .
Nd1 O6 C16 C13 174.4(6) 5_666 .
Nd1 O7 C16 O6 6.1(7) 5_666 .
Nd1 O7 C16 C13 -174.5(6) 5_666 .
C14 C13 C16 O6 -166.1(7) . .
C12 C13 C16 O6 13.4(12) . .
C14 C13 C16 O7 14.5(11) . .
C12 C13 C16 O7 -166.0(8) . .
Nd1 O8 C17 N1 -160.1(14) . .
C19 N1 C17 O8 -7(3) . .
C18 N1 C17 O8 -164(2) . .
Nd1 O9 C20 O10 -164.7(9) . .
